data_7015172
loop_
_publ_author_name
'Li, Lidong'
'Gomes, Clara S. B.'
'Gomes, Pedro T.'
'Duarte, M. Teresa'
'Fan, Zhiqiang'

_publ_section_title
;
 New tetradentate N,N,N,N-chelating \a-diimine ligands and their
 corresponding zinc and nickel complexes: synthesis, characterisation
 and testing as olefin polymerisation catalysts.
;
_journal_issue 13
_journal_name_full 'Dalton transactions (Cambridge, England : 2003)'
_journal_page_first 3365
_journal_page_last 3380
_journal_paper_doi 10.1039/c0dt01308k
_journal_volume 40
_journal_year 2011
_chemical_formula_moiety 'C42 H30 Br2 N8 Ni, C2 H3 N'
_chemical_formula_sum 'C44 H33 Br2 N9 Ni'
_chemical_formula_weight 906.32
_space_group_IT_number 2
_symmetry_cell_setting triclinic
_symmetry_Int_Tables_number 2
_symmetry_space_group_name_Hall '-P 1'
_symmetry_space_group_name_H-M 'P -1'
_atom_sites_solution_hydrogens geom
_atom_sites_solution_primary direct
_atom_sites_solution_secondary difmap
_audit_creation_method SHELXL-97
_cell_angle_alpha 109.997(8)
_cell_angle_beta 103.44(1)
_cell_angle_gamma 94.450(8)
_cell_formula_units_Z 2
_cell_length_a 9.9100(12)
_cell_length_b 15.452(2)
_cell_length_c 15.745(2)
_cell_measurement_reflns_used 3230
_cell_measurement_temperature 150(2)
_cell_measurement_theta_max 22.53
_cell_measurement_theta_min 2.36
_cell_volume 2170.8(5)
_computing_cell_refinement 'Bruker SAINT'
_computing_data_collection 'Bruker APEX2'
_computing_data_reduction 'Bruker SAINT'
_computing_molecular_graphics ORTEP
_computing_publication_material enCIFer
_computing_structure_refinement 'SHELXL-97 (Sheldrick, 2008)'
_computing_structure_solution SIR2004
_diffrn_ambient_temperature 150(2)
_diffrn_measured_fraction_theta_full 0.978
_diffrn_measured_fraction_theta_max 0.978
_diffrn_measurement_device_type 'CCD area detector'
_diffrn_measurement_method 'phi and omega scans'
_diffrn_radiation_monochromator graphite
_diffrn_radiation_probe x-ray
_diffrn_radiation_type MoK\a
_diffrn_radiation_wavelength 0.71073
_diffrn_reflns_av_R_equivalents 0.0600
_diffrn_reflns_av_sigmaI/netI 0.1028
_diffrn_reflns_limit_h_max 11
_diffrn_reflns_limit_h_min -12
_diffrn_reflns_limit_k_max 17
_diffrn_reflns_limit_k_min -18
_diffrn_reflns_limit_l_max 19
_diffrn_reflns_limit_l_min 0
_diffrn_reflns_number 8154
_diffrn_reflns_theta_full 25.78
_diffrn_reflns_theta_max 25.78
_diffrn_reflns_theta_min 1.43
_diffrn_source 'fine-focus sealed tube'
_exptl_absorpt_coefficient_mu 2.329
_exptl_absorpt_correction_T_max 0.6531
_exptl_absorpt_correction_T_min 0.4560
_exptl_absorpt_correction_type multi-scan
_exptl_absorpt_process_details 'SADABS (Sheldrick, 1996)'
_exptl_crystal_colour brown
_exptl_crystal_density_diffrn 1.387
_exptl_crystal_density_method 'not measured'
_exptl_crystal_description block
_exptl_crystal_F_000 916
_exptl_crystal_size_max 0.40
_exptl_crystal_size_mid 0.40
_exptl_crystal_size_min 0.20
_platon_squeeze_details
;
;
_refine_diff_density_max 1.062
_refine_diff_density_min -0.579
_refine_diff_density_rms 0.121
_refine_ls_extinction_method none
_refine_ls_goodness_of_fit_ref 0.944
_refine_ls_hydrogen_treatment constr
_refine_ls_matrix_type full
_refine_ls_number_parameters 506
_refine_ls_number_reflns 8154
_refine_ls_number_restraints 0
_refine_ls_restrained_S_all 0.944
_refine_ls_R_factor_all 0.1156
_refine_ls_R_factor_gt 0.0633
_refine_ls_shift/su_max 0.002
_refine_ls_shift/su_mean 0.000
_refine_ls_structure_factor_coef Fsqd
_refine_ls_weighting_details 'calc w=1/[\s^2^(Fo^2^)+(0.0995P)^2^+0.0000P] where P=(Fo^2^+2Fc^2^)/3'
_refine_ls_weighting_scheme calc
_refine_ls_wR_factor_gt 0.1546
_refine_ls_wR_factor_ref 0.1735
_reflns_number_gt 4784
_reflns_number_total 8154
_reflns_threshold_expression >2\s(I)
_cod_data_source_file c0dt01308k.txt
_cod_data_source_block 6a
_cod_original_cell_volume 2170.7(5)
_cod_database_code 7015172

loop_
_symmetry_equiv_pos_as_xyz
'x, y, z'
'-x, -y, -z'

loop_
_atom_site_label
_atom_site_type_symbol
_atom_site_fract_x
_atom_site_fract_y
_atom_site_fract_z
_atom_site_U_iso_or_equiv
_atom_site_adp_type
_atom_site_occupancy
_atom_site_symmetry_multiplicity
_atom_site_calc_flag
_atom_site_refinement_flags
_atom_site_disorder_assembly
_atom_site_disorder_group
Br1 Br -0.08021(6) 1.06326(4) -0.26669(4) 0.03188(18) Uani 1 1 d . . .
Br2 Br 0.25658(7) 1.37804(5) -0.18584(6) 0.0566(2) Uani 1 1 d . . .
N1 N 0.1119(5) 1.2460(3) -0.0829(3) 0.0321(11) Uani 1 1 d . . .
N2 N 0.2482(5) 1.1583(3) -0.2045(3) 0.0310(11) Uani 1 1 d . . .
N3 N -0.0897(5) 1.2933(3) -0.2143(3) 0.0302(11) Uani 1 1 d . . .
N4 N -0.1852(5) 1.2902(3) -0.2887(3) 0.0334(11) Uani 1 1 d . . .
N5 N -0.2938(5) 1.3236(4) -0.2597(4) 0.0383(12) Uani 1 1 d . . .
N6 N 0.0671(5) 1.1809(3) -0.3634(3) 0.0289(11) Uani 1 1 d . . .
N7 N -0.0452(5) 1.1792(3) -0.4284(3) 0.0342(12) Uani 1 1 d . . .
N8 N -0.0286(5) 1.1252(4) -0.5098(3) 0.0365(12) Uani 1 1 d . . .
N9 N 0.2644(10) 0.2965(6) 0.5201(7) 0.101(3) Uani 1 1 d . . .
Ni1 Ni 0.08522(7) 1.23138(5) -0.22234(5) 0.0278(2) Uani 1 1 d . . .
C1 C 0.1649(5) 1.1772(4) -0.0701(4) 0.0310(13) Uani 1 1 d . . .
C2 C 0.1697(6) 1.1269(4) -0.0054(4) 0.0378(15) Uani 1 1 d . . .
C3 C 0.1090(7) 1.1322(5) 0.0664(4) 0.0444(17) Uani 1 1 d . . .
H3 H 0.0610 1.1808 0.0883 0.053 Uiso 1 1 calc R . .
C4 C 0.1207(8) 1.0637(5) 0.1055(5) 0.055(2) Uani 1 1 d . . .
H4 H 0.0773 1.0667 0.1526 0.066 Uiso 1 1 calc R . .
C5 C 0.1928(8) 0.9930(5) 0.0775(5) 0.0542(19) Uani 1 1 d . . .
H5 H 0.2007 0.9499 0.1068 0.065 Uiso 1 1 calc R . .
C6 C 0.2564(7) 0.9846(5) 0.0034(5) 0.0457(17) Uani 1 1 d . . .
C7 C 0.2436(6) 1.0524(4) -0.0365(4) 0.0370(15) Uani 1 1 d . . .
C8 C 0.3264(7) 0.9104(5) -0.0388(5) 0.0460(17) Uani 1 1 d . . .
H8 H 0.3389 0.8631 -0.0153 0.055 Uiso 1 1 calc R . .
C9 C 0.3742(6) 0.9092(5) -0.1128(5) 0.0485(18) Uani 1 1 d . . .
H9 H 0.4180 0.8599 -0.1395 0.058 Uiso 1 1 calc R . .
C10 C 0.3611(6) 0.9785(4) -0.1513(5) 0.0410(15) Uani 1 1 d . . .
H10 H 0.3975 0.9756 -0.2014 0.049 Uiso 1 1 calc R . .
C11 C 0.2937(6) 1.0507(4) -0.1142(4) 0.0345(14) Uani 1 1 d . . .
C12 C 0.2443(5) 1.1270(4) -0.1385(4) 0.0303(13) Uani 1 1 d . . .
C13 C 0.0643(6) 1.3118(4) -0.0133(4) 0.0343(14) Uani 1 1 d . . .
C14 C 0.1422(7) 1.3434(4) 0.0812(4) 0.0451(16) Uani 1 1 d . . .
H14 H 0.2219 1.3182 0.0979 0.054 Uiso 1 1 calc R . .
C15 C 0.1033(8) 1.4109(5) 0.1503(5) 0.0541(19) Uani 1 1 d . . .
H15 H 0.1550 1.4299 0.2129 0.065 Uiso 1 1 calc R . .
C16 C -0.0103(9) 1.4495(5) 0.1263(5) 0.059(2) Uani 1 1 d . . .
H16 H -0.0378 1.4946 0.1726 0.071 Uiso 1 1 calc R . .
C17 C -0.0859(8) 1.4216(5) 0.0328(4) 0.0481(17) Uani 1 1 d . . .
H17 H -0.1624 1.4499 0.0172 0.058 Uiso 1 1 calc R . .
C18 C -0.0509(7) 1.3524(4) -0.0387(4) 0.0360(14) Uani 1 1 d . . .
C19 C -0.1332(6) 1.3314(4) -0.1356(4) 0.0351(14) Uani 1 1 d . . .
C20 C -0.2648(7) 1.3503(5) -0.1663(4) 0.0463(17) Uani 1 1 d . . .
H20 H -0.3228 1.3765 -0.1293 0.056 Uiso 1 1 calc R . .
C21 C -0.4184(6) 1.3298(5) -0.3268(5) 0.0444(16) Uani 1 1 d . . .
H21A H -0.4990 1.3280 -0.3020 0.053 Uiso 1 1 calc R . .
H21B H -0.4373 1.2763 -0.3853 0.053 Uiso 1 1 calc R . .
C22 C -0.3990(7) 1.4178(5) -0.3457(5) 0.0518(18) Uani 1 1 d . . .
C23 C -0.3098(8) 1.4258(6) -0.4001(5) 0.065(2) Uani 1 1 d . . .
H23 H -0.2620 1.3775 -0.4233 0.078 Uiso 1 1 calc R . .
C24 C -0.2930(13) 1.5062(8) -0.4194(7) 0.097(4) Uani 1 1 d . . .
H24 H -0.2319 1.5111 -0.4549 0.116 Uiso 1 1 calc R . .
C25 C -0.3587(12) 1.5748(9) -0.3901(9) 0.097(4) Uani 1 1 d . . .
H25 H -0.3470 1.6264 -0.4069 0.116 Uiso 1 1 calc R . .
C26 C -0.4465(11) 1.5719(8) -0.3338(10) 0.116(4) Uani 1 1 d . . .
H26 H -0.4909 1.6222 -0.3108 0.139 Uiso 1 1 calc R . .
C27 C -0.4679(8) 1.4893(7) -0.3113(7) 0.081(3) Uani 1 1 d . . .
H27 H -0.5271 1.4851 -0.2743 0.097 Uiso 1 1 calc R . .
C28 C 0.3414(6) 1.1351(4) -0.2608(5) 0.0375(15) Uani 1 1 d . . .
C29 C 0.4832(6) 1.1338(5) -0.2182(5) 0.0439(16) Uani 1 1 d . . .
H29 H 0.5132 1.1473 -0.1538 0.053 Uiso 1 1 calc R . .
C30 C 0.5755(7) 1.1132(5) -0.2704(6) 0.056(2) Uani 1 1 d . . .
H30 H 0.6681 1.1110 -0.2423 0.067 Uiso 1 1 calc R . .
C31 C 0.5320(8) 1.0953(5) -0.3656(6) 0.063(2) Uani 1 1 d . . .
H31 H 0.5960 1.0812 -0.4011 0.076 Uiso 1 1 calc R . .
C32 C 0.3935(7) 1.0981(5) -0.4095(5) 0.0468(17) Uani 1 1 d . . .
H32 H 0.3653 1.0843 -0.4739 0.056 Uiso 1 1 calc R . .
C33 C 0.2979(6) 1.1214(4) -0.3567(5) 0.0372(15) Uani 1 1 d . . .
C34 C 0.1572(6) 1.1298(4) -0.4050(4) 0.0334(14) Uani 1 1 d . . .
C35 C 0.0928(6) 1.0936(5) -0.4992(4) 0.0412(16) Uani 1 1 d . . .
H35 H 0.1267 1.0548 -0.5463 0.049 Uiso 1 1 calc R . .
C36 C -0.1338(7) 1.1095(5) -0.5972(4) 0.0472(17) Uani 1 1 d . . .
H36A H -0.2266 1.1009 -0.5880 0.057 Uiso 1 1 calc R . .
H36B H -0.1251 1.0522 -0.6449 0.057 Uiso 1 1 calc R . .
C37 C -0.1216(8) 1.1881(5) -0.6324(5) 0.0480(17) Uani 1 1 d . . .
C38 C -0.0265(9) 1.1944(5) -0.6816(5) 0.062(2) Uani 1 1 d . . .
H38 H 0.0297 1.1487 -0.6938 0.074 Uiso 1 1 calc R . .
C39 C -0.0114(11) 1.2645(6) -0.7129(5) 0.077(3) Uani 1 1 d . . .
H39 H 0.0569 1.2672 -0.7441 0.092 Uiso 1 1 calc R . .
C40 C -0.0924(12) 1.3300(7) -0.7001(7) 0.086(3) Uani 1 1 d . . .
H40 H -0.0824 1.3771 -0.7236 0.103 Uiso 1 1 calc R . .
C41 C -0.1840(12) 1.3277(7) -0.6554(8) 0.095(3) Uani 1 1 d . . .
H41 H -0.2390 1.3744 -0.6462 0.115 Uiso 1 1 calc R . .
C42 C -0.2068(10) 1.2538(6) -0.6172(6) 0.078(3) Uani 1 1 d . . .
H42 H -0.2744 1.2524 -0.5853 0.094 Uiso 1 1 calc R . .
C43 C 0.0871(12) 0.3956(7) 0.5865(8) 0.103(4) Uani 1 1 d . . .
H43A H -0.0056 0.3676 0.5453 0.155 Uiso 1 1 calc R . .
H43B H 0.1093 0.4582 0.5888 0.155 Uiso 1 1 calc R . .
H43C H 0.0905 0.3973 0.6485 0.155 Uiso 1 1 calc R . .
C44 C 0.1826(12) 0.3442(7) 0.5536(7) 0.079(3) Uani 1 1 d . . .

loop_
_atom_site_aniso_label
_atom_site_aniso_U_11
_atom_site_aniso_U_22
_atom_site_aniso_U_33
_atom_site_aniso_U_23
_atom_site_aniso_U_13
_atom_site_aniso_U_12
Br1 0.0249(3) 0.0384(4) 0.0335(3) 0.0123(3) 0.0106(2) 0.0091(3)
Br2 0.0473(4) 0.0394(4) 0.0809(6) 0.0182(4) 0.0217(4) 0.0017(3)
N1 0.028(3) 0.032(3) 0.027(3) 0.003(2) 0.003(2) 0.005(2)
N2 0.023(2) 0.032(3) 0.035(3) 0.007(2) 0.009(2) 0.010(2)
N3 0.035(3) 0.025(3) 0.032(3) 0.008(2) 0.011(2) 0.011(2)
N4 0.032(3) 0.039(3) 0.035(3) 0.016(2) 0.013(2) 0.016(2)
N5 0.034(3) 0.047(3) 0.047(3) 0.024(3) 0.018(2) 0.026(2)
N6 0.034(3) 0.029(3) 0.029(3) 0.014(2) 0.012(2) 0.008(2)
N7 0.033(3) 0.035(3) 0.035(3) 0.014(2) 0.011(2) 0.008(2)
N8 0.044(3) 0.040(3) 0.025(3) 0.009(2) 0.013(2) 0.010(3)
N9 0.102(7) 0.076(6) 0.105(7) 0.047(6) -0.014(6) -0.023(5)
Ni1 0.0232(4) 0.0316(4) 0.0319(4) 0.0125(3) 0.0108(3) 0.0101(3)
C1 0.019(3) 0.036(3) 0.028(3) 0.007(3) -0.006(2) 0.009(3)
C2 0.037(3) 0.036(4) 0.037(4) 0.015(3) -0.003(3) 0.015(3)
C3 0.058(4) 0.053(4) 0.027(3) 0.020(3) 0.008(3) 0.017(3)
C4 0.078(5) 0.063(5) 0.035(4) 0.030(4) 0.012(4) 0.025(4)
C5 0.068(5) 0.062(5) 0.037(4) 0.031(4) 0.002(4) 0.019(4)
C6 0.044(4) 0.042(4) 0.045(4) 0.020(3) -0.005(3) 0.014(3)
C7 0.030(3) 0.042(4) 0.028(3) 0.009(3) -0.006(3) 0.006(3)
C8 0.044(4) 0.043(4) 0.050(4) 0.026(3) -0.002(3) 0.011(3)
C9 0.031(3) 0.045(4) 0.056(4) 0.010(4) -0.002(3) 0.014(3)
C10 0.028(3) 0.041(4) 0.050(4) 0.013(3) 0.006(3) 0.015(3)
C11 0.020(3) 0.039(4) 0.037(3) 0.013(3) -0.002(3) 0.005(3)
C12 0.017(3) 0.034(3) 0.032(3) 0.007(3) -0.002(2) 0.009(2)
C13 0.036(3) 0.033(3) 0.031(3) 0.009(3) 0.010(3) 0.002(3)
C14 0.044(4) 0.039(4) 0.031(3) -0.001(3) -0.005(3) 0.003(3)
C15 0.063(5) 0.047(4) 0.035(4) 0.004(3) 0.001(3) 0.003(4)
C16 0.101(6) 0.044(4) 0.032(4) 0.009(3) 0.020(4) 0.035(4)
C17 0.061(4) 0.041(4) 0.042(4) 0.010(3) 0.016(3) 0.025(3)
C18 0.044(4) 0.034(4) 0.029(3) 0.008(3) 0.011(3) 0.010(3)
C19 0.042(4) 0.031(3) 0.040(4) 0.014(3) 0.021(3) 0.021(3)
C20 0.049(4) 0.067(5) 0.036(4) 0.022(3) 0.022(3) 0.035(4)
C21 0.036(4) 0.050(4) 0.057(4) 0.028(4) 0.014(3) 0.019(3)
C22 0.042(4) 0.066(5) 0.050(4) 0.030(4) 0.001(3) 0.021(4)
C23 0.064(5) 0.061(5) 0.064(5) 0.021(4) 0.015(4) 0.004(4)
C24 0.109(9) 0.095(9) 0.068(6) 0.039(6) -0.006(6) -0.028(7)
C25 0.079(8) 0.092(9) 0.118(9) 0.061(8) 0.000(7) -0.004(7)
C26 0.072(7) 0.096(8) 0.192(13) 0.076(9) 0.014(8) 0.056(6)
C27 0.050(5) 0.089(7) 0.119(8) 0.055(6) 0.017(5) 0.039(5)
C28 0.027(3) 0.032(3) 0.057(4) 0.013(3) 0.020(3) 0.011(3)
C29 0.027(3) 0.052(4) 0.059(4) 0.024(4) 0.015(3) 0.012(3)
C30 0.028(4) 0.063(5) 0.103(6) 0.048(5) 0.036(4) 0.022(3)
C31 0.060(5) 0.069(5) 0.101(7) 0.050(5) 0.061(5) 0.037(4)
C32 0.046(4) 0.055(4) 0.060(4) 0.030(4) 0.034(4) 0.021(3)
C33 0.032(3) 0.036(4) 0.059(4) 0.027(3) 0.024(3) 0.013(3)
C34 0.040(3) 0.026(3) 0.044(4) 0.017(3) 0.022(3) 0.011(3)
C35 0.043(4) 0.047(4) 0.044(4) 0.020(3) 0.023(3) 0.017(3)
C36 0.049(4) 0.047(4) 0.036(4) 0.006(3) 0.007(3) 0.006(3)
C37 0.056(4) 0.037(4) 0.036(4) 0.006(3) -0.003(3) 0.010(3)
C38 0.091(6) 0.056(5) 0.048(4) 0.020(4) 0.036(4) 0.021(4)
C39 0.134(8) 0.055(5) 0.056(5) 0.030(4) 0.036(5) 0.029(6)
C40 0.114(9) 0.066(6) 0.083(7) 0.036(5) 0.020(6) 0.029(6)
C41 0.103(8) 0.067(7) 0.122(9) 0.048(7) 0.013(7) 0.045(6)
C42 0.075(6) 0.073(6) 0.081(6) 0.020(5) 0.021(5) 0.030(5)
C43 0.118(9) 0.068(7) 0.124(9) 0.040(7) 0.021(8) 0.030(7)
C44 0.088(8) 0.062(7) 0.080(7) 0.041(6) -0.007(6) -0.009(6)

loop_
_atom_type_symbol
_atom_type_description
_atom_type_scat_dispersion_real
_atom_type_scat_dispersion_imag
_atom_type_scat_source
C C 0.0033 0.0016 'International Tables Vol C Tables 4.2.6.8 and 6.1.1.4'
H H 0.0000 0.0000 'International Tables Vol C Tables 4.2.6.8 and 6.1.1.4'
N N 0.0061 0.0033 'International Tables Vol C Tables 4.2.6.8 and 6.1.1.4'
Ni Ni 0.3393 1.1124 'International Tables Vol C Tables 4.2.6.8 and 6.1.1.4'
Br Br -0.2901 2.4595 'International Tables Vol C Tables 4.2.6.8 and 6.1.1.4'

loop_
_geom_angle_atom_site_label_1
_geom_angle_atom_site_label_2
_geom_angle_atom_site_label_3
_geom_angle
_geom_angle_site_symmetry_1
_geom_angle_site_symmetry_3
_geom_angle_publ_flag
C1 N1 C13 122.4(5) . . ?
C1 N1 Ni1 108.8(4) . . ?
C13 N1 Ni1 128.3(4) . . ?
C12 N2 C28 123.3(5) . . ?
C12 N2 Ni1 109.5(3) . . ?
C28 N2 Ni1 126.8(4) . . ?
N4 N3 C19 110.3(5) . . ?
N4 N3 Ni1 122.8(3) . . ?
C19 N3 Ni1 126.4(4) . . ?
N3 N4 N5 107.1(4) . . ?
N4 N5 C20 110.1(5) . . ?
N4 N5 C21 120.6(5) . . ?
C20 N5 C21 129.3(5) . . ?
N7 N6 C34 109.7(4) . . ?
N7 N6 Ni1 124.2(3) . . ?
C34 N6 Ni1 125.2(4) . . ?
N6 N7 N8 106.0(4) . . ?
N7 N8 C35 112.1(5) . . ?
N7 N8 C36 120.4(5) . . ?
C35 N8 C36 127.5(5) . . ?
N6 Ni1 N3 102.92(18) . . ?
N6 Ni1 N2 88.46(18) . . ?
N3 Ni1 N2 165.31(18) . . ?
N6 Ni1 N1 164.42(18) . . ?
N3 Ni1 N1 87.36(18) . . ?
N2 Ni1 N1 79.70(18) . . ?
N6 Ni1 Br2 94.88(13) . . ?
N3 Ni1 Br2 96.95(13) . . ?
N2 Ni1 Br2 91.22(13) . . ?
N1 Ni1 Br2 95.45(13) . . ?
N6 Ni1 Br1 82.79(13) . . ?
N3 Ni1 Br1 88.49(13) . . ?
N2 Ni1 Br1 83.70(13) . . ?
N1 Ni1 Br1 85.86(13) . . ?
Br2 Ni1 Br1 174.45(3) . . ?
N1 C1 C2 137.6(5) . . ?
N1 C1 C12 116.8(5) . . ?
C2 C1 C12 105.6(5) . . ?
C3 C2 C7 119.0(6) . . ?
C3 C2 C1 134.5(6) . . ?
C7 C2 C1 106.2(5) . . ?
C2 C3 C4 119.2(6) . . ?
C2 C3 H3 120.4 . . ?
C4 C3 H3 120.4 . . ?
C5 C4 C3 122.5(7) . . ?
C5 C4 H4 118.7 . . ?
C3 C4 H4 118.7 . . ?
C4 C5 C6 120.2(6) . . ?
C4 C5 H5 119.9 . . ?
C6 C5 H5 119.9 . . ?
C7 C6 C5 117.4(6) . . ?
C7 C6 C8 115.6(6) . . ?
C5 C6 C8 126.9(6) . . ?
C6 C7 C11 124.2(6) . . ?
C6 C7 C2 121.8(6) . . ?
C11 C7 C2 114.0(5) . . ?
C9 C8 C6 120.0(6) . . ?
C9 C8 H8 120.0 . . ?
C6 C8 H8 120.0 . . ?
C8 C9 C10 123.4(6) . . ?
C8 C9 H9 118.3 . . ?
C10 C9 H9 118.3 . . ?
C11 C10 C9 119.1(6) . . ?
C11 C10 H10 120.5 . . ?
C9 C10 H10 120.5 . . ?
C10 C11 C7 117.7(6) . . ?
C10 C11 C12 136.5(6) . . ?
C7 C11 C12 105.4(5) . . ?
N2 C12 C11 135.4(5) . . ?
N2 C12 C1 115.7(5) . . ?
C11 C12 C1 108.8(5) . . ?
C18 C13 C14 119.3(6) . . ?
C18 C13 N1 120.6(5) . . ?
C14 C13 N1 119.8(6) . . ?
C15 C14 C13 121.5(6) . . ?
C15 C14 H14 119.3 . . ?
C13 C14 H14 119.3 . . ?
C16 C15 C14 119.6(6) . . ?
C16 C15 H15 120.2 . . ?
C14 C15 H15 120.2 . . ?
C15 C16 C17 119.9(6) . . ?
C15 C16 H16 120.1 . . ?
C17 C16 H16 120.1 . . ?
C16 C17 C18 122.1(6) . . ?
C16 C17 H17 119.0 . . ?
C18 C17 H17 119.0 . . ?
C13 C18 C17 117.6(6) . . ?
C13 C18 C19 124.6(5) . . ?
C17 C18 C19 117.7(6) . . ?
N3 C19 C20 105.7(5) . . ?
N3 C19 C18 126.1(5) . . ?
C20 C19 C18 128.0(5) . . ?
N5 C20 C19 106.8(5) . . ?
N5 C20 H20 126.6 . . ?
C19 C20 H20 126.6 . . ?
N5 C21 C22 111.5(5) . . ?
N5 C21 H21A 109.3 . . ?
C22 C21 H21A 109.3 . . ?
N5 C21 H21B 109.3 . . ?
C22 C21 H21B 109.3 . . ?
H21A C21 H21B 108.0 . . ?
C27 C22 C23 119.9(8) . . ?
C27 C22 C21 121.1(7) . . ?
C23 C22 C21 119.0(7) . . ?
C24 C23 C22 119.5(9) . . ?
C24 C23 H23 120.3 . . ?
C22 C23 H23 120.3 . . ?
C25 C24 C23 122.7(11) . . ?
C25 C24 H24 118.6 . . ?
C23 C24 H24 118.6 . . ?
C24 C25 C26 120.5(11) . . ?
C24 C25 H25 119.7 . . ?
C26 C25 H25 119.7 . . ?
C25 C26 C27 119.0(10) . . ?
C25 C26 H26 120.5 . . ?
C27 C26 H26 120.5 . . ?
C22 C27 C26 118.3(9) . . ?
C22 C27 H27 120.9 . . ?
C26 C27 H27 120.9 . . ?
C33 C28 N2 120.5(5) . . ?
C33 C28 C29 120.0(5) . . ?
N2 C28 C29 119.2(6) . . ?
C30 C29 C28 120.4(7) . . ?
C30 C29 H29 119.8 . . ?
C28 C29 H29 119.8 . . ?
C29 C30 C31 119.9(6) . . ?
C29 C30 H30 120.1 . . ?
C31 C30 H30 120.1 . . ?
C30 C31 C32 121.1(6) . . ?
C30 C31 H31 119.4 . . ?
C32 C31 H31 119.4 . . ?
C33 C32 C31 119.9(7) . . ?
C33 C32 H32 120.0 . . ?
C31 C32 H32 120.0 . . ?
C32 C33 C28 118.4(6) . . ?
C32 C33 C34 117.6(6) . . ?
C28 C33 C34 124.0(5) . . ?
C35 C34 N6 106.5(5) . . ?
C35 C34 C33 127.7(5) . . ?
N6 C34 C33 125.8(5) . . ?
N8 C35 C34 105.7(5) . . ?
N8 C35 H35 127.1 . . ?
C34 C35 H35 127.1 . . ?
N8 C36 C37 113.5(5) . . ?
N8 C36 H36A 108.9 . . ?
C37 C36 H36A 108.9 . . ?
N8 C36 H36B 108.9 . . ?
C37 C36 H36B 108.9 . . ?
H36A C36 H36B 107.7 . . ?
C42 C37 C38 118.5(7) . . ?
C42 C37 C36 120.7(7) . . ?
C38 C37 C36 120.8(7) . . ?
C39 C38 C37 122.4(8) . . ?
C39 C38 H38 118.8 . . ?
C37 C38 H38 118.8 . . ?
C40 C39 C38 121.2(9) . . ?
C40 C39 H39 119.4 . . ?
C38 C39 H39 119.4 . . ?
C41 C40 C39 119.5(10) . . ?
C41 C40 H40 120.3 . . ?
C39 C40 H40 120.3 . . ?
C40 C41 C42 123.0(9) . . ?
C40 C41 H41 118.5 . . ?
C42 C41 H41 118.5 . . ?
C37 C42 C41 115.3(8) . . ?
C37 C42 H42 122.3 . . ?
C41 C42 H42 122.3 . . ?
C44 C43 H43A 109.5 . . ?
C44 C43 H43B 109.5 . . ?
H43A C43 H43B 109.5 . . ?
C44 C43 H43C 109.5 . . ?
H43A C43 H43C 109.5 . . ?
H43B C43 H43C 109.5 . . ?
N9 C44 C43 177.2(11) . . ?

loop_
_geom_bond_atom_site_label_1
_geom_bond_atom_site_label_2
_geom_bond_distance
_geom_bond_site_symmetry_2
_geom_bond_publ_flag
Br1 Ni1 2.7368(10) . ?
Br2 Ni1 2.5313(10) . ?
N1 C1 1.278(7) . ?
N1 C13 1.418(7) . ?
N1 Ni1 2.078(5) . ?
N2 C12 1.294(7) . ?
N2 C28 1.407(7) . ?
N2 Ni1 2.062(4) . ?
N3 N4 1.308(6) . ?
N3 C19 1.363(7) . ?
N3 Ni1 2.052(5) . ?
N4 N5 1.336(6) . ?
N5 C20 1.336(8) . ?
N5 C21 1.459(7) . ?
N6 N7 1.317(6) . ?
N6 C34 1.370(7) . ?
N6 Ni1 2.044(4) . ?
N7 N8 1.325(6) . ?
N8 C35 1.329(7) . ?
N8 C36 1.450(8) . ?
N9 C44 1.226(13) . ?
C1 C2 1.474(8) . ?
C1 C12 1.516(8) . ?
C2 C3 1.380(8) . ?
C2 C7 1.419(8) . ?
C3 C4 1.393(9) . ?
C3 H3 0.9300 . ?
C4 C5 1.355(10) . ?
C4 H4 0.9300 . ?
C5 C6 1.423(9) . ?
C5 H5 0.9300 . ?
C6 C7 1.394(8) . ?
C6 C8 1.433(9) . ?
C7 C11 1.417(8) . ?
C8 C9 1.350(9) . ?
C8 H8 0.9300 . ?
C9 C10 1.400(9) . ?
C9 H9 0.9300 . ?
C10 C11 1.373(8) . ?
C10 H10 0.9300 . ?
C11 C12 1.445(8) . ?
C13 C18 1.388(8) . ?
C13 C14 1.400(8) . ?
C14 C15 1.378(9) . ?
C14 H14 0.9300 . ?
C15 C16 1.351(10) . ?
C15 H15 0.9300 . ?
C16 C17 1.385(9) . ?
C16 H16 0.9300 . ?
C17 C18 1.396(8) . ?
C17 H17 0.9300 . ?
C18 C19 1.463(8) . ?
C19 C20 1.372(8) . ?
C20 H20 0.9300 . ?
C21 C22 1.497(9) . ?
C21 H21A 0.9700 . ?
C21 H21B 0.9700 . ?
C22 C27 1.363(11) . ?
C22 C23 1.392(10) . ?
C23 C24 1.382(12) . ?
C23 H23 0.9300 . ?
C24 C25 1.294(15) . ?
C24 H24 0.9300 . ?
C25 C26 1.387(15) . ?
C25 H25 0.9300 . ?
C26 C27 1.450(13) . ?
C26 H26 0.9300 . ?
C27 H27 0.9300 . ?
C28 C33 1.405(9) . ?
C28 C29 1.414(8) . ?
C29 C30 1.354(9) . ?
C29 H29 0.9300 . ?
C30 C31 1.380(11) . ?
C30 H30 0.9300 . ?
C31 C32 1.396(10) . ?
C31 H31 0.9300 . ?
C32 C33 1.391(8) . ?
C32 H32 0.9300 . ?
C33 C34 1.464(8) . ?
C34 C35 1.362(8) . ?
C35 H35 0.9300 . ?
C36 C37 1.505(9) . ?
C36 H36A 0.9700 . ?
C36 H36B 0.9700 . ?
C37 C42 1.364(10) . ?
C37 C38 1.370(10) . ?
C38 C39 1.347(10) . ?
C38 H38 0.9300 . ?
C39 C40 1.331(12) . ?
C39 H39 0.9300 . ?
C40 C41 1.277(13) . ?
C40 H40 0.9300 . ?
C41 C42 1.486(13) . ?
C41 H41 0.9300 . ?
C42 H42 0.9300 . ?
C43 C44 1.363(15) . ?
C43 H43A 0.9600 . ?
C43 H43B 0.9600 . ?
C43 H43C 0.9600 . ?

loop_
_geom_torsion_atom_site_label_1
_geom_torsion_atom_site_label_2
_geom_torsion_atom_site_label_3
_geom_torsion_atom_site_label_4
_geom_torsion
_geom_torsion_site_symmetry_1
_geom_torsion_site_symmetry_2
_geom_torsion_site_symmetry_3
_geom_torsion_site_symmetry_4
_geom_torsion_publ_flag
C19 N3 N4 N5 -1.9(6) . . . . ?
Ni1 N3 N4 N5 170.2(4) . . . . ?
N3 N4 N5 C20 1.8(7) . . . . ?
N3 N4 N5 C21 179.7(5) . . . . ?
C34 N6 N7 N8 2.1(6) . . . . ?
Ni1 N6 N7 N8 -167.5(4) . . . . ?
N6 N7 N8 C35 -1.3(6) . . . . ?
N6 N7 N8 C36 -179.0(5) . . . . ?
N7 N6 Ni1 N3 -9.2(4) . . . . ?
C34 N6 Ni1 N3 -177.3(4) . . . . ?
N7 N6 Ni1 N2 161.4(4) . . . . ?
C34 N6 Ni1 N2 -6.6(5) . . . . ?
N7 N6 Ni1 N1 121.1(7) . . . . ?
C34 N6 Ni1 N1 -46.9(9) . . . . ?
N7 N6 Ni1 Br2 -107.5(4) . . . . ?
C34 N6 Ni1 Br2 84.5(4) . . . . ?
N7 N6 Ni1 Br1 77.6(4) . . . . ?
C34 N6 Ni1 Br1 -90.5(4) . . . . ?
N4 N3 Ni1 N6 3.6(5) . . . . ?
C19 N3 Ni1 N6 174.4(5) . . . . ?
N4 N3 Ni1 N2 -136.4(7) . . . . ?
C19 N3 Ni1 N2 34.4(10) . . . . ?
N4 N3 Ni1 N1 -164.6(4) . . . . ?
C19 N3 Ni1 N1 6.3(5) . . . . ?
N4 N3 Ni1 Br2 100.3(4) . . . . ?
C19 N3 Ni1 Br2 -88.9(5) . . . . ?
N4 N3 Ni1 Br1 -78.7(4) . . . . ?
C19 N3 Ni1 Br1 92.2(5) . . . . ?
C12 N2 Ni1 N6 -144.2(4) . . . . ?
C28 N2 Ni1 N6 28.8(5) . . . . ?
C12 N2 Ni1 N3 -3.0(9) . . . . ?
C28 N2 Ni1 N3 170.1(6) . . . . ?
C12 N2 Ni1 N1 25.6(4) . . . . ?
C28 N2 Ni1 N1 -161.3(5) . . . . ?
C12 N2 Ni1 Br2 120.9(4) . . . . ?
C28 N2 Ni1 Br2 -66.0(5) . . . . ?
C12 N2 Ni1 Br1 -61.3(4) . . . . ?
C28 N2 Ni1 Br1 111.8(5) . . . . ?
C1 N1 Ni1 N6 15.0(9) . . . . ?
C13 N1 Ni1 N6 -156.8(6) . . . . ?
C1 N1 Ni1 N3 146.9(4) . . . . ?
C13 N1 Ni1 N3 -24.9(5) . . . . ?
C1 N1 Ni1 N2 -26.1(4) . . . . ?
C13 N1 Ni1 N2 162.1(5) . . . . ?
C1 N1 Ni1 Br2 -116.4(4) . . . . ?
C13 N1 Ni1 Br2 71.9(5) . . . . ?
C1 N1 Ni1 Br1 58.2(4) . . . . ?
C13 N1 Ni1 Br1 -113.5(5) . . . . ?
C13 N1 C1 C2 16.8(10) . . . . ?
Ni1 N1 C1 C2 -155.5(6) . . . . ?
C13 N1 C1 C12 -165.0(5) . . . . ?
Ni1 N1 C1 C12 22.6(6) . . . . ?
N1 C1 C2 C3 4.6(12) . . . . ?
C12 C1 C2 C3 -173.7(7) . . . . ?
N1 C1 C2 C7 177.0(7) . . . . ?
C12 C1 C2 C7 -1.3(6) . . . . ?
C7 C2 C3 C4 -0.7(9) . . . . ?
C1 C2 C3 C4 170.9(7) . . . . ?
C2 C3 C4 C5 1.8(11) . . . . ?
C3 C4 C5 C6 -2.1(11) . . . . ?
C4 C5 C6 C7 1.4(10) . . . . ?
C4 C5 C6 C8 -174.9(7) . . . . ?
C5 C6 C7 C11 -176.1(6) . . . . ?
C8 C6 C7 C11 0.5(9) . . . . ?
C5 C6 C7 C2 -0.3(9) . . . . ?
C8 C6 C7 C2 176.3(6) . . . . ?
C3 C2 C7 C6 0.0(9) . . . . ?
C1 C2 C7 C6 -173.8(5) . . . . ?
C3 C2 C7 C11 176.2(5) . . . . ?
C1 C2 C7 C11 2.4(7) . . . . ?
C7 C6 C8 C9 -0.4(9) . . . . ?
C5 C6 C8 C9 175.9(6) . . . . ?
C6 C8 C9 C10 0.9(10) . . . . ?
C8 C9 C10 C11 -1.5(9) . . . . ?
C9 C10 C11 C7 1.5(8) . . . . ?
C9 C10 C11 C12 -171.0(6) . . . . ?
C6 C7 C11 C10 -1.1(9) . . . . ?
C2 C7 C11 C10 -177.2(5) . . . . ?
C6 C7 C11 C12 173.6(6) . . . . ?
C2 C7 C11 C12 -2.5(7) . . . . ?
C28 N2 C12 C11 -17.7(10) . . . . ?
Ni1 N2 C12 C11 155.6(6) . . . . ?
C28 N2 C12 C1 165.4(5) . . . . ?
Ni1 N2 C12 C1 -21.2(6) . . . . ?
C10 C11 C12 N2 -2.3(12) . . . . ?
C7 C11 C12 N2 -175.5(6) . . . . ?
C10 C11 C12 C1 174.7(6) . . . . ?
C7 C11 C12 C1 1.5(6) . . . . ?
N1 C1 C12 N2 -1.2(7) . . . . ?
C2 C1 C12 N2 177.5(5) . . . . ?
N1 C1 C12 C11 -178.9(5) . . . . ?
C2 C1 C12 C11 -0.2(6) . . . . ?
C1 N1 C13 C18 -146.1(6) . . . . ?
Ni1 N1 C13 C18 24.7(8) . . . . ?
C1 N1 C13 C14 40.4(8) . . . . ?
Ni1 N1 C13 C14 -148.8(5) . . . . ?
C18 C13 C14 C15 2.9(10) . . . . ?
N1 C13 C14 C15 176.5(6) . . . . ?
C13 C14 C15 C16 -1.7(11) . . . . ?
C14 C15 C16 C17 -0.7(12) . . . . ?
C15 C16 C17 C18 1.7(12) . . . . ?
C14 C13 C18 C17 -1.8(9) . . . . ?
N1 C13 C18 C17 -175.4(6) . . . . ?
C14 C13 C18 C19 174.5(6) . . . . ?
N1 C13 C18 C19 1.0(9) . . . . ?
C16 C17 C18 C13 -0.4(10) . . . . ?
C16 C17 C18 C19 -177.0(7) . . . . ?
N4 N3 C19 C20 1.3(7) . . . . ?
Ni1 N3 C19 C20 -170.5(4) . . . . ?
N4 N3 C19 C18 -175.4(6) . . . . ?
Ni1 N3 C19 C18 12.8(9) . . . . ?
C13 C18 C19 N3 -20.8(10) . . . . ?
C17 C18 C19 N3 155.6(6) . . . . ?
C13 C18 C19 C20 163.2(7) . . . . ?
C17 C18 C19 C20 -20.4(10) . . . . ?
N4 N5 C20 C19 -1.0(7) . . . . ?
C21 N5 C20 C19 -178.6(6) . . . . ?
N3 C19 C20 N5 -0.2(7) . . . . ?
C18 C19 C20 N5 176.4(6) . . . . ?
N4 N5 C21 C22 -84.1(7) . . . . ?
C20 N5 C21 C22 93.3(8) . . . . ?
N5 C21 C22 C27 -107.6(7) . . . . ?
N5 C21 C22 C23 72.9(8) . . . . ?
C27 C22 C23 C24 -0.5(11) . . . . ?
C21 C22 C23 C24 178.9(7) . . . . ?
C22 C23 C24 C25 -1.1(14) . . . . ?
C23 C24 C25 C26 2.6(17) . . . . ?
C24 C25 C26 C27 -2.4(17) . . . . ?
C23 C22 C27 C26 0.6(12) . . . . ?
C21 C22 C27 C26 -178.8(8) . . . . ?
C25 C26 C27 C22 0.8(15) . . . . ?
C12 N2 C28 C33 142.9(6) . . . . ?
Ni1 N2 C28 C33 -29.3(8) . . . . ?
C12 N2 C28 C29 -42.8(8) . . . . ?
Ni1 N2 C28 C29 145.1(5) . . . . ?
C33 C28 C29 C30 -4.5(10) . . . . ?
N2 C28 C29 C30 -179.0(6) . . . . ?
C28 C29 C30 C31 1.5(11) . . . . ?
C29 C30 C31 C32 -0.1(11) . . . . ?
C30 C31 C32 C33 1.7(11) . . . . ?
C31 C32 C33 C28 -4.6(10) . . . . ?
C31 C32 C33 C34 175.7(6) . . . . ?
N2 C28 C33 C32 -179.6(6) . . . . ?
C29 C28 C33 C32 6.0(9) . . . . ?
N2 C28 C33 C34 0.1(9) . . . . ?
C29 C28 C33 C34 -174.3(6) . . . . ?
N7 N6 C34 C35 -2.1(6) . . . . ?
Ni1 N6 C34 C35 167.4(4) . . . . ?
N7 N6 C34 C33 174.8(5) . . . . ?
Ni1 N6 C34 C33 -15.7(8) . . . . ?
C32 C33 C34 C35 19.9(9) . . . . ?
C28 C33 C34 C35 -159.9(6) . . . . ?
C32 C33 C34 N6 -156.4(6) . . . . ?
C28 C33 C34 N6 23.9(9) . . . . ?
N7 N8 C35 C34 0.1(7) . . . . ?
C36 N8 C35 C34 177.5(6) . . . . ?
N6 C34 C35 N8 1.2(7) . . . . ?
C33 C34 C35 N8 -175.6(5) . . . . ?
N7 N8 C36 C37 80.4(7) . . . . ?
C35 N8 C36 C37 -96.9(8) . . . . ?
N8 C36 C37 C42 -99.4(8) . . . . ?
N8 C36 C37 C38 81.7(8) . . . . ?
C42 C37 C38 C39 2.0(12) . . . . ?
C36 C37 C38 C39 -179.0(7) . . . . ?
C37 C38 C39 C40 -2.3(14) . . . . ?
C38 C39 C40 C41 1.6(16) . . . . ?
C39 C40 C41 C42 -0.8(17) . . . . ?
C38 C37 C42 C41 -1.1(11) . . . . ?
C36 C37 C42 C41 179.9(7) . . . . ?
C40 C41 C42 C37 0.6(14) . . . . ?

loop_
_platon_squeeze_void_nr
_platon_squeeze_void_average_x
_platon_squeeze_void_average_y
_platon_squeeze_void_average_z
_platon_squeeze_void_volume
_platon_squeeze_void_count_electrons
_platon_squeeze_void_content
1 0.500 0.500 1.000 350 63 ' '
